data_4081031
loop_
_publ_author_name
'Wright, Phillip J.'
'Affleck, Mark G.'
'Muzzioli, Sara'
'Skelton, Brian W.'
'Raiteri, Paolo'
'Silvester, Debbie S.'
'Stagni, Stefano'
'Massi, Massimiliano'

_publ_section_title
;
 Ligand-Induced Structural, Photophysical, and Electrochemical Variations
 in Tricarbonyl Rhenium(I) Tetrazolato Complexes
;
_journal_issue 13
_journal_name_full Organometallics
_journal_page_first 3728
_journal_paper_doi 10.1021/om400356n
_journal_volume 32
_journal_year 2013
_chemical_formula_moiety 'C27 H15 N12 O6 Re2, C6 H16 N, 2(H2 O)'
_chemical_formula_sum 'C33 H35 N13 O8 Re2'
_chemical_formula_weight 1114.14
_chemical_name_systematic
;
 ?
;
_space_group_IT_number 15
_symmetry_cell_setting monoclinic
_symmetry_space_group_name_Hall '-C 2yc'
_symmetry_space_group_name_H-M 'C 1 2/c 1'
_atom_sites_solution_hydrogens geom
_atom_sites_solution_primary direct
_atom_sites_solution_secondary difmap
_audit_creation_date 2012-03-06T09:12:20-00:00
_audit_creation_method 'WinGX routine CIF_UPDATE'
_cell_angle_alpha 90
_cell_angle_beta 105.931(3)
_cell_angle_gamma 90
_cell_formula_units_Z 4
_cell_length_a 20.5571(5)
_cell_length_b 12.1245(2)
_cell_length_c 16.5533(4)
_cell_measurement_reflns_used 16115
_cell_measurement_temperature 100(2)
_cell_measurement_theta_max 37.6344
_cell_measurement_theta_min 3.4334
_cell_volume 3967.36(16)
_computing_cell_refinement
;
        CrysAlisPro, Oxford Diffraction Ltd.,
        Version 1.171.33.52 (release 06-11-2009 CrysAlis171 .NET)
        (compiled Nov  6 2009,16:24:50)
;
_computing_data_collection
;
        CrysAlisPro, Oxford Diffraction Ltd.,
        Version 1.171.33.52 (release 06-11-2009 CrysAlis171 .NET)
        (compiled Nov  6 2009,16:24:50)
;
_computing_data_reduction
;
        CrysAlisPro, Oxford Diffraction Ltd.,
        Version 1.171.33.52 (release 06-11-2009 CrysAlis171 .NET)
        (compiled Nov  6 2009,16:24:50)
;
_computing_molecular_graphics 'OrtepII (Johnson, C. K. (1976)'
_computing_publication_material 'WinGX Farrugia, L. J. (1999)'
_computing_structure_refinement 'SHELXL-97 (Sheldrick, 2008)'
_diffrn_ambient_temperature 100(2)
_diffrn_detector_area_resol_mean 10.4738
_diffrn_measured_fraction_theta_full 0.997
_diffrn_measured_fraction_theta_max 0.997
_diffrn_measurement_device_type 'Oxford Diffraction Gemini diffractometer'
_diffrn_measurement_method '\w scans'
_diffrn_orient_matrix_UB_11 0.0312140938
_diffrn_orient_matrix_UB_12 0.021689568
_diffrn_orient_matrix_UB_13 0.0247706944
_diffrn_orient_matrix_UB_21 -0.015037492
_diffrn_orient_matrix_UB_22 0.0530439445
_diffrn_orient_matrix_UB_23 -0.0014112313
_diffrn_orient_matrix_UB_31 -0.0095709173
_diffrn_orient_matrix_UB_32 -0.012420281
_diffrn_orient_matrix_UB_33 0.0371608117
_diffrn_radiation_monochromator graphite
_diffrn_radiation_type MoK\a
_diffrn_radiation_wavelength 0.71073
_diffrn_reflns_av_R_equivalents 0.0366
_diffrn_reflns_av_unetI/netI 0.0228
_diffrn_reflns_limit_h_max 28
_diffrn_reflns_limit_h_min -28
_diffrn_reflns_limit_k_max 17
_diffrn_reflns_limit_k_min -17
_diffrn_reflns_limit_l_max 23
_diffrn_reflns_limit_l_min -23
_diffrn_reflns_number 41968
_diffrn_reflns_theta_full 30
_diffrn_reflns_theta_max 30
_diffrn_reflns_theta_min 3.44
_exptl_absorpt_coefficient_mu 6.162
_exptl_absorpt_correction_T_max 0.589
_exptl_absorpt_correction_T_min 0.292
_exptl_absorpt_correction_type analytical
_exptl_absorpt_process_details
;
  CrysAlisPro, Oxford Diffraction Ltd.,
        Version 1.171.33.52 (release 06-11-2009 CrysAlis171 .NET)
        (compiled Nov  6 2009,16:24:50)
Analytical numeric absorption correction using a multifaceted crystal
                model based on expressions derived by R.C. Clark & J.S.
        (Clark, R. C. & Reid, J. S. (1995). Acta Cryst. A51, 887-897)

;
_exptl_crystal_colour colourless
_exptl_crystal_density_diffrn 1.865
_exptl_crystal_density_method 'not measured'
_exptl_crystal_description plate
_exptl_crystal_F_000 2152
_exptl_crystal_size_max 0.37
_exptl_crystal_size_mid 0.22
_exptl_crystal_size_min 0.11
_refine_diff_density_max 3.567
_refine_diff_density_min -0.809
_refine_diff_density_rms 0.115
_refine_ls_extinction_method none
_refine_ls_goodness_of_fit_ref 0.971
_refine_ls_hydrogen_treatment constr
_refine_ls_matrix_type full
_refine_ls_number_parameters 298
_refine_ls_number_reflns 5755
_refine_ls_number_restraints 0
_refine_ls_restrained_S_all 1.006
_refine_ls_R_factor_all 0.0234
_refine_ls_R_factor_gt 0.018
_refine_ls_shift/su_max 0.003
_refine_ls_shift/su_mean 0
_refine_ls_structure_factor_coef Fsqd
_refine_ls_weighting_details 'calc w=1/[\s^2^(Fo^2^)+(0.0270P)^2^] where P=(Fo^2^+2Fc^2^)/3'
_refine_ls_weighting_scheme calc
_refine_ls_wR_factor_gt 0.042
_refine_ls_wR_factor_ref 0.0428
_reflns_number_gt 4890
_reflns_number_total 5755
_reflns_threshold_expression I>2\s(I)
_cod_data_source_file om400356n_si_002.cif
_cod_data_source_block mxm48
_cod_original_cell_volume 3967.36(15)
_cod_database_code 4081031

loop_
_symmetry_equiv_pos_as_xyz
'x, y, z'
'-x, y, -z+1/2'
'x+1/2, y+1/2, z'
'-x+1/2, y+1/2, -z+1/2'
'-x, -y, -z'
'x, -y, z-1/2'
'-x+1/2, -y+1/2, -z'
'x+1/2, -y+1/2, z-1/2'

loop_
_atom_site_label
_atom_site_type_symbol
_atom_site_fract_x
_atom_site_fract_y
_atom_site_fract_z
_atom_site_U_iso_or_equiv
_atom_site_adp_type
_atom_site_occupancy
_atom_site_symmetry_multiplicity
_atom_site_calc_flag
_atom_site_refinement_flags
_atom_site_disorder_assembly
_atom_site_disorder_group
Re1 Re 0.471972(4) 0.214448(7) 0.624538(5) 0.00864(3) Uani 1 1 d . . .
C1 C 0.52451(12) 0.1489(2) 0.55696(14) 0.0160(4) Uani 1 1 d . . .
O1 O 0.55678(10) 0.10993(17) 0.51799(11) 0.0256(4) Uani 1 1 d . . .
C2 C 0.39213(12) 0.1457(2) 0.55520(14) 0.0159(4) Uani 1 1 d . . .
O2 O 0.34363(10) 0.10550(18) 0.51347(12) 0.0288(5) Uani 1 1 d . . .
C3 C 0.45362(13) 0.3398(2) 0.55025(15) 0.0183(5) Uani 1 1 d . . .
O3 O 0.44212(12) 0.41345(17) 0.50487(12) 0.0329(5) Uani 1 1 d . . .
N11 N 0.48685(10) -0.03038(17) 0.67980(12) 0.0158(4) Uani 1 1 d . . .
N12 N 0.49275(9) 0.07268(17) 0.71173(13) 0.0156(4) Uani 1 1 d . . .
C15 C 0.5 -0.0922(3) 0.75 0.0168(7) Uani 1 2 d S . .
C151 C 0.5 -0.2127(3) 0.75 0.0182(7) Uani 1 2 d S . .
C152 C 0.50317(15) -0.2712(2) 0.67847(17) 0.0247(6) Uani 1 1 d . . .
H152 H 0.5051 -0.2324 0.6293 0.03 Uiso 1 1 calc R . .
C153 C 0.50357(16) -0.3857(2) 0.67885(18) 0.0267(6) Uani 1 1 d . . .
H153 H 0.5063 -0.425 0.6302 0.032 Uiso 1 1 calc R . .
C154 C 0.5 -0.4427(3) 0.75 0.0267(8) Uani 1 2 d S . .
H154 H 0.5 -0.521 0.75 0.032 Uiso 1 2 calc SR . .
N21 N 0.63981(10) 0.34093(18) 0.81960(12) 0.0158(4) Uani 1 1 d . . .
N22 N 0.58118(9) 0.28709(16) 0.79125(12) 0.0114(4) Uani 1 1 d . . .
N23 N 0.56073(9) 0.29159(16) 0.70804(12) 0.0108(3) Uani 1 1 d . . .
N24 N 0.60513(9) 0.34934(18) 0.67930(12) 0.0140(4) Uani 1 1 d . . .
C25 C 0.65295(12) 0.3786(2) 0.74933(14) 0.0148(5) Uani 1 1 d . . .
C251 C 0.71323(13) 0.4436(2) 0.74877(15) 0.0194(5) Uani 1 1 d . . .
C252 C 0.77463(14) 0.4212(3) 0.80794(17) 0.0299(7) Uani 1 1 d . . .
H252 H 0.7772 0.3652 0.8488 0.036 Uiso 1 1 calc R . .
C253 C 0.83240(15) 0.4815(3) 0.80689(19) 0.0354(7) Uani 1 1 d . . .
H253 H 0.8743 0.4667 0.8471 0.042 Uiso 1 1 calc R . .
C254 C 0.82838(15) 0.5626(3) 0.7474(2) 0.0337(7) Uani 1 1 d . . .
H254 H 0.8677 0.6032 0.7466 0.04 Uiso 1 1 calc R . .
C255 C 0.76741(15) 0.5855(2) 0.68858(19) 0.0302(6) Uani 1 1 d . . .
H255 H 0.765 0.642 0.6481 0.036 Uiso 1 1 calc R . .
C256 C 0.70985(14) 0.5257(2) 0.68893(17) 0.0236(6) Uani 1 1 d . . .
H256 H 0.6682 0.5408 0.6484 0.028 Uiso 1 1 calc R . .
N1 N 0.2335(3) 0.2669(4) -0.0089(4) 0.0217(11) Uani 0.5 1 d P A -1
H1 H 0.2028 0.221 0.0069 0.026 Uiso 0.5 1 calc PR A -1
C11 C 0.1987(5) 0.3047(9) -0.0987(7) 0.041(2) Uani 0.5 1 d P A -1
H11A H 0.1564 0.3439 -0.099 0.049 Uiso 0.5 1 calc PR A -1
H11B H 0.2287 0.3577 -0.1167 0.049 Uiso 0.5 1 calc PR A -1
C12 C 0.1825(4) 0.2137(7) -0.1595(4) 0.0426(17) Uani 0.5 1 d P A -1
H12A H 0.2245 0.1819 -0.1664 0.064 Uiso 0.5 1 calc PR A -1
H12B H 0.1551 0.2417 -0.2137 0.064 Uiso 0.5 1 calc PR A -1
H12C H 0.1571 0.1568 -0.139 0.064 Uiso 0.5 1 calc PR A -1
C21 C 0.2412(3) 0.3684(5) 0.0468(4) 0.0313(13) Uani 0.5 1 d P A -1
H21A H 0.1985 0.4111 0.0307 0.038 Uiso 0.5 1 calc PR A -1
H21B H 0.2487 0.3445 0.1058 0.038 Uiso 0.5 1 calc PR A -1
C22 C 0.2986(3) 0.4422(5) 0.0410(4) 0.0368(15) Uani 0.5 1 d P A -1
H22A H 0.2923 0.4645 -0.0176 0.055 Uiso 0.5 1 calc PR A -1
H22B H 0.3415 0.4024 0.0611 0.055 Uiso 0.5 1 calc PR A -1
H22C H 0.2994 0.508 0.0757 0.055 Uiso 0.5 1 calc PR A -1
C31 C 0.2925(4) 0.2044(6) 0.0003(4) 0.0310(15) Uani 0.5 1 d P A -1
H31A H 0.3254 0.248 -0.0204 0.037 Uiso 0.5 1 calc PR A -1
H31B H 0.2814 0.1373 -0.0348 0.037 Uiso 0.5 1 calc PR A -1
C32 C 0.3251(5) 0.1709(10) 0.0906(8) 0.045(2) Uani 0.5 1 d P A -1
H32A H 0.2923 0.1301 0.1122 0.068 Uiso 0.5 1 calc PR A -1
H32B H 0.3397 0.2369 0.1249 0.068 Uiso 0.5 1 calc PR A -1
H32C H 0.3644 0.1239 0.0931 0.068 Uiso 0.5 1 calc PR A -1
O4 O 0.1326(2) 0.1389(4) 0.0191(2) 0.0307(9) Uani 0.5 1 d P . .
O5 O 0.1939(3) -0.0592(6) -0.0170(4) 0.0684(18) Uani 0.5 1 d P B 2

loop_
_atom_site_aniso_label
_atom_site_aniso_U_11
_atom_site_aniso_U_22
_atom_site_aniso_U_33
_atom_site_aniso_U_23
_atom_site_aniso_U_13
_atom_site_aniso_U_12
Re1 0.00853(4) 0.00877(4) 0.00843(4) -0.00016(3) 0.00202(3) 0.00003(3)
C1 0.0169(11) 0.0167(12) 0.0129(10) 0.0001(9) 0.0016(8) 0.0003(9)
O1 0.0250(10) 0.0341(12) 0.0198(8) -0.0039(8) 0.0095(8) 0.0073(8)
C2 0.0176(11) 0.0168(11) 0.0137(10) -0.0010(10) 0.0049(8) -0.0009(9)
O2 0.0205(9) 0.0382(13) 0.0238(9) -0.0069(9) -0.0006(8) -0.0103(8)
C3 0.0212(12) 0.0188(13) 0.0146(10) -0.0028(10) 0.0042(9) -0.0010(10)
O3 0.0524(14) 0.0205(11) 0.0224(9) 0.0092(8) 0.0046(9) 0.0033(9)
N11 0.0185(10) 0.0114(10) 0.0168(9) 0.0007(8) 0.0032(8) 0.0006(8)
N12 0.0081(7) 0.0071(7) 0.0320(8) -0.0051(6) 0.0062(6) -0.0016(6)
C15 0.0179(16) 0.0152(17) 0.0172(15) 0 0.0046(13) 0
C151 0.0194(16) 0.0119(16) 0.0216(16) 0 0.0026(13) 0
C152 0.0379(16) 0.0177(14) 0.0195(12) 0.0021(10) 0.0093(11) -0.0011(11)
C153 0.0421(17) 0.0149(13) 0.0250(13) -0.0052(11) 0.0125(12) -0.0001(11)
C154 0.036(2) 0.0129(18) 0.033(2) 0 0.0131(18) 0
N21 0.0120(9) 0.0202(11) 0.0155(9) -0.0024(8) 0.0042(7) -0.0058(8)
N22 0.0093(8) 0.0122(9) 0.0127(8) -0.0019(8) 0.0029(7) -0.0017(7)
N23 0.0100(8) 0.0103(9) 0.0131(8) 0.0005(7) 0.0047(7) -0.0005(7)
N24 0.0129(9) 0.0148(10) 0.0151(9) 0.0009(8) 0.0053(7) -0.0031(8)
C25 0.0143(10) 0.0164(12) 0.0139(10) -0.0013(9) 0.0042(8) -0.0059(9)
C251 0.0177(12) 0.0238(14) 0.0189(11) -0.0041(10) 0.0085(9) -0.0093(10)
C252 0.0213(13) 0.0424(18) 0.0241(13) 0.0014(13) 0.0030(11) -0.0170(13)
C253 0.0193(14) 0.052(2) 0.0328(15) -0.0051(15) 0.0043(12) -0.0186(14)
C254 0.0283(15) 0.0333(17) 0.0453(17) -0.0099(15) 0.0196(14) -0.0191(13)
C255 0.0344(16) 0.0219(15) 0.0404(16) -0.0001(13) 0.0209(13) -0.0113(12)
C256 0.0235(13) 0.0204(14) 0.0297(13) -0.0016(11) 0.0121(11) -0.0063(11)
N1 0.019(3) 0.020(4) 0.031(3) -0.003(2) 0.014(3) 0.004(2)
C11 0.037(6) 0.044(6) 0.037(4) 0.011(4) 0.002(4) -0.004(4)
C12 0.039(4) 0.060(5) 0.028(3) -0.004(3) 0.007(3) 0.003(3)
C21 0.028(3) 0.019(3) 0.041(3) -0.006(3) 0.000(2) 0.003(2)
C22 0.046(4) 0.023(3) 0.035(3) -0.005(3) 0.000(3) -0.009(3)
C31 0.031(4) 0.031(4) 0.033(3) 0.001(3) 0.011(3) 0.004(3)
C32 0.030(5) 0.049(6) 0.054(5) 0.008(4) 0.006(4) 0.000(4)
O4 0.042(2) 0.032(2) 0.0210(18) -0.0024(18) 0.0129(17) -0.008(2)
O5 0.051(3) 0.085(5) 0.065(4) -0.027(4) 0.010(3) 0.012(3)

loop_
_atom_type_symbol
_atom_type_description
_atom_type_scat_dispersion_real
_atom_type_scat_dispersion_imag
_atom_type_scat_source
C C 0.0033 0.0016 'International Tables Vol C Tables 4.2.6.8 and 6.1.1.4'
H H 0 0 'International Tables Vol C Tables 4.2.6.8 and 6.1.1.4'
N N 0.0061 0.0033 'International Tables Vol C Tables 4.2.6.8 and 6.1.1.4'
O O 0.0106 0.006 'International Tables Vol C Tables 4.2.6.8 and 6.1.1.4'
Re Re -1.0185 7.231 'International Tables Vol C Tables 4.2.6.8 and 6.1.1.4'

loop_
_exptl_crystal_face_index_h
_exptl_crystal_face_index_k
_exptl_crystal_face_index_l
_exptl_crystal_face_perp_dist
1 -1 0 0.0692
-1 1 0 0.0385
-1 0 0 0.0531
1 0 0 0.1166
0 0 1 0.1169
0 0 -1 0.1975
2 -1 -1 0.1026
-1 -1 0 0.0434

loop_
_geom_angle_atom_site_label_1
_geom_angle_atom_site_label_2
_geom_angle_atom_site_label_3
_geom_angle
_geom_angle_site_symmetry_1
_geom_angle_site_symmetry_3
C2 Re1 C3 88.58(11) . .
C2 Re1 C1 89.85(10) . .
C3 Re1 C1 89.87(10) . .
C2 Re1 N23 177.42(8) . .
C3 Re1 N23 92.84(9) . .
C1 Re1 N23 92.31(9) . .
C2 Re1 N22 93.52(9) . 2_656
C3 Re1 N22 92.57(9) . 2_656
C1 Re1 N22 175.89(8) . 2_656
N23 Re1 N22 84.27(7) . 2_656
C2 Re1 N12 91.90(9) . .
C3 Re1 N12 178.90(8) . .
C1 Re1 N12 91.13(9) . .
N23 Re1 N12 86.64(7) . .
N22 Re1 N12 86.42(7) 2_656 .
O1 C1 Re1 178.8(2) . .
O2 C2 Re1 179.2(2) . .
O3 C3 Re1 178.9(2) . .
C15 N11 N12 101.7(2) . .
N12 N12 N11 112.16(12) 2_656 .
N12 N12 Re1 128.83(5) 2_656 .
N11 N12 Re1 118.95(15) . .
N11 C15 N11 112.3(3) 2_656 .
N11 C15 C151 123.85(15) 2_656 .
N11 C15 C151 123.85(15) . .
C152 C151 C152 118.9(3) 2_656 .
C152 C151 C15 120.53(17) 2_656 .
C152 C151 C15 120.53(17) . .
C153 C152 C151 120.4(3) . .
C153 C152 H152 119.8 . .
C151 C152 H152 119.8 . .
C154 C153 C152 120.1(3) . .
C154 C153 H153 120 . .
C152 C153 H153 120 . .
C153 C154 C153 120.2(4) . 2_656
C153 C154 H154 119.9 . .
C153 C154 H154 119.9 2_656 .
N22 N21 C25 103.76(18) . .
N23 N22 N21 110.04(18) . .
N23 N22 Re1 127.54(14) . 2_656
N21 N22 Re1 122.32(14) . 2_656
N22 N23 N24 109.77(18) . .
N22 N23 Re1 127.87(14) . .
N24 N23 Re1 122.31(14) . .
N23 N24 C25 103.89(18) . .
N21 C25 N24 112.5(2) . .
N21 C25 C251 123.9(2) . .
N24 C25 C251 123.6(2) . .
C256 C251 C252 119.8(2) . .
C256 C251 C25 120.7(2) . .
C252 C251 C25 119.5(2) . .
C251 C252 C253 119.8(3) . .
C251 C252 H252 120.1 . .
C253 C252 H252 120.1 . .
C254 C253 C252 119.8(3) . .
C254 C253 H253 120.1 . .
C252 C253 H253 120.1 . .
C253 C254 C255 120.6(3) . .
C253 C254 H254 119.7 . .
C255 C254 H254 119.7 . .
C254 C255 C256 119.9(3) . .
C254 C255 H255 120 . .
C256 C255 H255 120 . .
C255 C256 C251 120.0(3) . .
C255 C256 H256 120 . .
C251 C256 H256 120 . .
C31 N1 C21 115.3(5) . .
C31 N1 C11 115.3(6) . .
C21 N1 C11 106.8(6) . .
C31 N1 H1 106.2 . .
C21 N1 H1 106.2 . .
C11 N1 H1 106.2 . .
C12 C11 N1 113.4(8) . .
C12 C11 H11A 108.9 . .
N1 C11 H11A 108.9 . .
C12 C11 H11B 108.9 . .
N1 C11 H11B 108.9 . .
H11A C11 H11B 107.7 . .
C22 C21 N1 113.3(5) . .
C22 C21 H21A 108.9 . .
N1 C21 H21A 108.9 . .
C22 C21 H21B 108.9 . .
N1 C21 H21B 108.9 . .
H21A C21 H21B 107.7 . .
N1 C31 C32 112.8(6) . .
N1 C31 H31A 109 . .
C32 C31 H31A 109 . .
N1 C31 H31B 109 . .
C32 C31 H31B 109 . .
H31A C31 H31B 107.8 . .

loop_
_geom_bond_atom_site_label_1
_geom_bond_atom_site_label_2
_geom_bond_distance
_geom_bond_site_symmetry_2
Re1 C2 1.916(2) .
Re1 C3 1.926(3) .
Re1 C1 1.927(2) .
Re1 N23 2.1748(19) .
Re1 N22 2.1792(19) 2_656
Re1 N12 2.209(2) .
C1 O1 1.146(3) .
C2 O2 1.154(3) .
C3 O3 1.149(3) .
N11 C15 1.347(3) .
N11 N12 1.349(3) .
N12 N12 1.219(4) 2_656
C15 N11 1.347(3) 2_656
C15 C151 1.460(5) .
C151 C152 1.397(3) 2_656
C151 C152 1.397(3) .
C152 C153 1.388(4) .
C152 H152 0.95 .
C153 C154 1.385(3) .
C153 H153 0.95 .
C154 C153 1.385(3) 2_656
C154 H154 0.95 .
N21 N22 1.337(3) .
N21 C25 1.344(3) .
N22 N23 1.326(3) .
N22 Re1 2.1792(19) 2_656
N23 N24 1.337(3) .
N24 C25 1.345(3) .
C25 C251 1.471(3) .
C251 C256 1.392(4) .
C251 C252 1.396(4) .
C252 C253 1.399(4) .
C252 H252 0.95 .
C253 C254 1.378(5) .
C253 H253 0.95 .
C254 C255 1.388(4) .
C254 H254 0.95 .
C255 C256 1.389(4) .
C255 H255 0.95 .
C256 H256 0.95 .
N1 C31 1.403(10) .
N1 C21 1.519(8) .
N1 C11 1.532(12) .
N1 H1 0.93 .
C11 C12 1.469(13) .
C11 H11A 0.99 .
C11 H11B 0.99 .
C12 H12A 0.98 .
C12 H12B 0.98 .
C12 H12C 0.98 .
C21 C22 1.506(9) .
C21 H21A 0.99 .
C21 H21B 0.99 .
C22 H22A 0.98 .
C22 H22B 0.98 .
C22 H22C 0.98 .
C31 C32 1.516(14) .
C31 H31A 0.99 .
C31 H31B 0.99 .
C32 H32A 0.98 .
C32 H32B 0.98 .
C32 H32C 0.98 .

loop_
_geom_hbond_atom_site_label_D
_geom_hbond_atom_site_label_H
_geom_hbond_atom_site_label_A
_geom_hbond_distance_DH
_geom_hbond_distance_HA
_geom_hbond_distance_DA
_geom_hbond_angle_DHA
N1 H1 O4 0.93 1.81 2.729(7) 169.4
